data_4302907
loop_
_publ_author_name
'Feng-Zhao Yang'
'Yu-Heng Wang'
'Mu-Chieh Chang'
'Kuo-Hsuan Yu'
'Shou-Ling Huang'
'Yi-Hung Liu'
'Yu Wang'
'Shiuh-Tzung Liu'
'Jwu-Ting Chen'

_publ_section_title
;
Kinetic and Mechanistic Studies of Geometrical Isomerism in Neutral
Square-Planar Methylpalladium Complexes Bearing Unsymmetrical Bidentate
Ligands of \a-Aminoaldimines
;
_journal_name_full 'Inorganic Chemistry'
_journal_page_first 7639
_journal_page_last 7644
_journal_paper_doi 10.1021/ic900296y
_journal_volume 48
_journal_year 2009
_chemical_formula_sum 'C12 H26 Cl N2 Pd'
_chemical_formula_weight 340.20
_chemical_name_systematic
; 
 ? 
;
_space_group_IT_number 14
_symmetry_cell_setting monoclinic
_symmetry_space_group_name_Hall '-P 2yn'
_symmetry_space_group_name_H-M 'P 1 21/n 1'
_atom_sites_solution_hydrogens geom
_atom_sites_solution_primary direct
_atom_sites_solution_secondary difmap
_audit_creation_method SHELXL-97
_cell_angle_alpha 90.00
_cell_angle_beta 103.384(2)
_cell_angle_gamma 90.00
_cell_formula_units_Z 4
_cell_length_a 7.9149(2)
_cell_length_b 13.4615(3)
_cell_length_c 15.2384(3)
_cell_measurement_reflns_used 7547
_cell_measurement_temperature 295(2)
_cell_measurement_theta_max 30.1285
_cell_measurement_theta_min 3.0171
_cell_volume 1579.50(6)
_computing_cell_refinement
; 
CrysAlis RED, Oxford Diffraction Ltd., 
Version 1.171.32.29 (release 10-06-2008 CrysAlis171 .NET) 
(compiled Jun 10 2008,16:49:55) 
Empirical absorption correction using spherical harmonics, 
 implemented in SCALE3 ABSPACK scaling algorithm. 
;
_computing_data_collection
; 
CrysAlis RED, Oxford Diffraction Ltd., 
Version 1.171.32.29 (release 10-06-2008 CrysAlis171 .NET) 
(compiled Jun 10 2008,16:49:55) 
Empirical absorption correction using spherical harmonics, 
 implemented in SCALE3 ABSPACK scaling algorithm. 
;
_computing_data_reduction
; 
CrysAlis RED, Oxford Diffraction Ltd., 
Version 1.171.32.29 (release 10-06-2008 CrysAlis171 .NET) 
(compiled Jun 10 2008,16:49:55) 
Empirical absorption correction using spherical harmonics, 
 implemented in SCALE3 ABSPACK scaling algorithm. 
;
_computing_molecular_graphics SHELXTL
_computing_publication_material SHELXTL
_computing_structure_refinement 'SHELXL-97 (Sheldrick, 1997)'
_computing_structure_solution 'SHELXS-97 (Sheldrick, 1990)'
_diffrn_ambient_temperature 295(2)
_diffrn_measured_fraction_theta_full 0.986
_diffrn_measured_fraction_theta_max 0.986
_diffrn_measurement_device_type 'Oxford Diffraction Gemini A'
_diffrn_measurement_method CCD
_diffrn_radiation_monochromator graphite
_diffrn_radiation_source 'fine-focus sealed tube'
_diffrn_radiation_type MoK\a
_diffrn_radiation_wavelength 0.71073
_diffrn_reflns_av_R_equivalents 0.0299
_diffrn_reflns_av_sigmaI/netI 0.0264
_diffrn_reflns_limit_h_max 9
_diffrn_reflns_limit_h_min -10
_diffrn_reflns_limit_k_max 16
_diffrn_reflns_limit_k_min -17
_diffrn_reflns_limit_l_max 19
_diffrn_reflns_limit_l_min -19
_diffrn_reflns_number 15687
_diffrn_reflns_theta_full 27.50
_diffrn_reflns_theta_max 27.50
_diffrn_reflns_theta_min 3.03
_exptl_absorpt_coefficient_mu 1.325
_exptl_absorpt_correction_T_max 1.00000
_exptl_absorpt_correction_T_min 0.89634
_exptl_absorpt_correction_type multi-scan
_exptl_absorpt_process_details
; 
CrysAlis RED, Oxford Diffraction Ltd., 
Version 1.171.32.29 (release 10-06-2008 CrysAlis171 .NET) 
(compiled Jun 10 2008,16:49:55) 
Empirical absorption correction using spherical harmonics, 
 implemented in SCALE3 ABSPACK scaling algorithm. 
;
_exptl_crystal_density_diffrn 1.431
_exptl_crystal_density_method 'not measured'
_exptl_crystal_F_000 700
_exptl_crystal_size_max 0.25
_exptl_crystal_size_mid 0.20
_exptl_crystal_size_min 0.20
_refine_diff_density_max 0.620
_refine_diff_density_min -0.559
_refine_diff_density_rms 0.073
_refine_ls_extinction_coef 0.0000(4)
_refine_ls_extinction_expression Fc^*^=kFc[1+0.001xFc^2^\l^3^/sin(2\q)]^-1/4^
_refine_ls_extinction_method SHELXL
_refine_ls_goodness_of_fit_ref 1.003
_refine_ls_hydrogen_treatment mixed
_refine_ls_matrix_type full
_refine_ls_number_parameters 146
_refine_ls_number_reflns 3580
_refine_ls_number_restraints 0
_refine_ls_restrained_S_all 1.003
_refine_ls_R_factor_all 0.0499
_refine_ls_R_factor_gt 0.0324
_refine_ls_shift/su_max 1.671
_refine_ls_shift/su_mean 0.012
_refine_ls_structure_factor_coef Fsqd
_refine_ls_weighting_details 'calc w=1/[\s^2^(Fo^2^)+(0.0539P)^2^+0.7433P] where P=(Fo^2^+2Fc^2^)/3'
_refine_ls_weighting_scheme calc
_refine_ls_wR_factor_gt 0.0860
_refine_ls_wR_factor_ref 0.0939
_reflns_number_gt 2708
_reflns_number_total 3580
_reflns_threshold_expression >2sigma(I)
_cod_data_source_file ic900296y_si_002.cif
_cod_data_source_block ic13443
_cod_depositor_comments
;
The following automatic conversions were performed:
'_symmetry_cell_setting' value 'Monoclinic' changed to 'monoclinic'
according to '/home/saulius/struct/CIF-dictionaries/cif_core.dic'
dictionary named 'cif_core.dic' version 2.4.1 from 2010-06-29.

Automatic conversion script
Id: cif_fix_enum 1527 2010-12-29 10:47:43Z saulius 
;
_cod_database_code 4302907

loop_
_symmetry_equiv_pos_as_xyz
'x, y, z'
'-x+1/2, y+1/2, -z+1/2'
'-x, -y, -z'
'x-1/2, -y-1/2, z-1/2'

loop_
_atom_site_label
_atom_site_type_symbol
_atom_site_fract_x
_atom_site_fract_y
_atom_site_fract_z
_atom_site_U_iso_or_equiv
_atom_site_adp_type
_atom_site_occupancy
_atom_site_symmetry_multiplicity
_atom_site_calc_flag
_atom_site_refinement_flags
_atom_site_disorder_assembly
_atom_site_disorder_group
Pd1 Pd 0.51978(3) 0.978513(19) 0.212615(15) 0.04070(11) Uani 1 1 d . . .
Cl1 Cl 0.46804(17) 0.85390(8) 0.10566(7) 0.0752(3) Uani 1 1 d . . .
N1 N 0.5594(4) 1.0962(2) 0.29865(18) 0.0517(7) Uani 1 1 d . . .
N2 N 0.6590(3) 1.08223(18) 0.13820(16) 0.0386(6) Uani 1 1 d . . .
C1 C 0.5901(5) 1.1760(3) 0.2614(2) 0.0572(9) Uani 1 1 d . . .
H1A H 0.6141 1.2334 0.2960 0.069 Uiso 1 1 calc R . .
C2 C 0.5888(4) 1.1808(2) 0.1623(2) 0.0447(7) Uani 1 1 d . . .
C3 C 0.3986(5) 1.1841(3) 0.1116(3) 0.0598(10) Uani 1 1 d . . .
H3A H 0.3479 1.2457 0.1242 0.090 Uiso 1 1 calc R . .
H3B H 0.3372 1.1297 0.1307 0.090 Uiso 1 1 calc R . .
H3C H 0.3909 1.1789 0.0480 0.090 Uiso 1 1 calc R . .
C4 C 0.6742(6) 1.2753(3) 0.1401(3) 0.0673(11) Uani 1 1 d . . .
H4A H 0.6159 1.3317 0.1580 0.101 Uiso 1 1 calc R . .
H4B H 0.6666 1.2782 0.0764 0.101 Uiso 1 1 calc R . .
H4C H 0.7940 1.2759 0.1720 0.101 Uiso 1 1 calc R . .
C5 C 0.8526(4) 1.0668(3) 0.1525(2) 0.0502(8) Uani 1 1 d . . .
C6 C 0.9482(5) 1.0903(4) 0.2484(3) 0.0736(12) Uani 1 1 d . . .
H6A H 0.8983 1.0528 0.2897 0.110 Uiso 1 1 calc R . .
H6B H 0.9383 1.1600 0.2597 0.110 Uiso 1 1 calc R . .
H6C H 1.0685 1.0730 0.2566 0.110 Uiso 1 1 calc R . .
C7 C 0.9296(6) 1.1253(4) 0.0844(3) 0.0779(13) Uani 1 1 d . . .
H7A H 0.9183 1.1952 0.0940 0.117 Uiso 1 1 calc R . .
H7B H 0.8684 1.1084 0.0242 0.117 Uiso 1 1 calc R . .
H7C H 1.0502 1.1087 0.0924 0.117 Uiso 1 1 calc R . .
C8 C 0.8757(6) 0.9565(3) 0.1344(3) 0.0734(12) Uani 1 1 d . . .
H8A H 0.8299 0.9174 0.1762 0.110 Uiso 1 1 calc R . .
H8B H 0.9970 0.9421 0.1417 0.110 Uiso 1 1 calc R . .
H8C H 0.8148 0.9408 0.0739 0.110 Uiso 1 1 calc R . .
C9 C 0.3818(4) 0.8983(3) 0.2860(2) 0.0493(8) Uani 1 1 d . . .
H9A H 0.3781 0.9338 0.3402 0.074 Uiso 1 1 calc R . .
H9B H 0.4367 0.8351 0.3014 0.074 Uiso 1 1 calc R . .
H9C H 0.2656 0.8883 0.2509 0.074 Uiso 1 1 calc R . .
C10 C 0.5608(7) 1.0955(3) 0.3970(3) 0.0759(13) Uani 1 1 d . . .
H10A H 0.4822 1.0414 0.4041 0.091 Uiso 1 1 calc R . .
C11 C 0.7341(9) 1.0635(5) 0.4488(3) 0.124(2) Uani 1 1 d . . .
H11A H 0.7354 1.0625 0.5120 0.185 Uiso 1 1 calc R . .
H11B H 0.8205 1.1091 0.4383 0.185 Uiso 1 1 calc R . .
H11C H 0.7587 0.9982 0.4298 0.185 Uiso 1 1 calc R . .
C12 C 0.4894(11) 1.1828(5) 0.4296(4) 0.141(3) Uani 1 1 d . . .
H12A H 0.4930 1.1751 0.4926 0.211 Uiso 1 1 calc R . .
H12B H 0.3713 1.1916 0.3968 0.211 Uiso 1 1 calc R . .
H12C H 0.5564 1.2399 0.4210 0.211 Uiso 1 1 calc R . .

loop_
_atom_site_aniso_label
_atom_site_aniso_U_11
_atom_site_aniso_U_22
_atom_site_aniso_U_33
_atom_site_aniso_U_23
_atom_site_aniso_U_13
_atom_site_aniso_U_12
Pd1 0.04618(17) 0.03992(17) 0.03847(15) 0.00127(10) 0.01481(11) -0.00164(11)
Cl1 0.1045(8) 0.0648(6) 0.0581(6) -0.0167(5) 0.0223(6) -0.0292(6)
N1 0.0737(19) 0.0454(17) 0.0415(15) -0.0017(12) 0.0246(14) 0.0041(15)
N2 0.0391(13) 0.0358(14) 0.0435(13) -0.0029(11) 0.0149(11) -0.0058(11)
C1 0.077(2) 0.048(2) 0.0478(19) -0.0103(17) 0.0169(18) 0.0018(19)
C2 0.0543(19) 0.0376(17) 0.0440(17) -0.0009(14) 0.0150(15) -0.0032(15)
C3 0.056(2) 0.062(2) 0.062(2) 0.0098(19) 0.0143(18) 0.0153(19)
C4 0.087(3) 0.044(2) 0.073(3) 0.0049(19) 0.023(2) -0.008(2)
C5 0.0433(17) 0.053(2) 0.0545(19) -0.0019(17) 0.0124(15) -0.0017(16)
C6 0.051(2) 0.089(3) 0.071(3) -0.004(2) -0.0049(19) 0.001(2)
C7 0.059(2) 0.091(3) 0.093(3) 0.018(3) 0.037(2) -0.005(2)
C8 0.065(3) 0.068(3) 0.095(3) -0.007(2) 0.036(2) 0.011(2)
C9 0.0534(19) 0.0420(18) 0.060(2) 0.0122(16) 0.0284(17) 0.0022(15)
C10 0.120(4) 0.071(3) 0.044(2) -0.0076(19) 0.034(2) 0.000(3)
C11 0.155(6) 0.170(6) 0.046(3) 0.015(3) 0.023(3) 0.042(5)
C12 0.247(9) 0.129(5) 0.069(3) 0.003(3) 0.082(5) 0.070(6)

loop_
_atom_type_symbol
_atom_type_description
_atom_type_scat_dispersion_real
_atom_type_scat_dispersion_imag
_atom_type_scat_source
C C 0.0033 0.0016 'International Tables Vol C Tables 4.2.6.8 and 6.1.1.4'
H H 0.0000 0.0000 'International Tables Vol C Tables 4.2.6.8 and 6.1.1.4'
N N 0.0061 0.0033 'International Tables Vol C Tables 4.2.6.8 and 6.1.1.4'
Cl Cl 0.1484 0.1585 'International Tables Vol C Tables 4.2.6.8 and 6.1.1.4'
Pd Pd -0.9988 1.0072 'International Tables Vol C Tables 4.2.6.8 and 6.1.1.4'

loop_
_geom_angle_atom_site_label_1
_geom_angle_atom_site_label_2
_geom_angle_atom_site_label_3
_geom_angle
_geom_angle_site_symmetry_1
_geom_angle_site_symmetry_3
_geom_angle_publ_flag
N1 Pd1 C9 94.65(13) . . ?
N1 Pd1 N2 79.66(10) . . ?
C9 Pd1 N2 173.39(12) . . ?
N1 Pd1 Cl1 175.43(9) . . ?
C9 Pd1 Cl1 88.42(11) . . ?
N2 Pd1 Cl1 97.07(7) . . ?
C1 N1 C10 119.8(3) . . ?
C1 N1 Pd1 112.9(2) . . ?
C10 N1 Pd1 127.2(3) . . ?
C5 N2 C2 120.1(3) . . ?
C5 N2 Pd1 116.2(2) . . ?
C2 N2 Pd1 99.91(16) . . ?
N1 C1 C2 121.8(3) . . ?
C1 C2 C4 111.0(3) . . ?
C1 C2 N2 106.7(3) . . ?
C4 C2 N2 118.3(3) . . ?
C1 C2 C3 106.6(3) . . ?
C4 C2 C3 107.5(3) . . ?
N2 C2 C3 106.1(3) . . ?
N2 C5 C6 112.0(3) . . ?
N2 C5 C8 105.5(3) . . ?
C6 C5 C8 108.8(3) . . ?
N2 C5 C7 112.3(3) . . ?
C6 C5 C7 110.9(3) . . ?
C8 C5 C7 107.0(3) . . ?
C12 C10 C11 116.2(5) . . ?
C12 C10 N1 115.3(4) . . ?
C11 C10 N1 109.1(4) . . ?

loop_
_geom_bond_atom_site_label_1
_geom_bond_atom_site_label_2
_geom_bond_distance
_geom_bond_site_symmetry_2
_geom_bond_publ_flag
Pd1 N1 2.034(3) . ?
Pd1 C9 2.043(3) . ?
Pd1 N2 2.242(2) . ?
Pd1 Cl1 2.3084(10) . ?
N1 C1 1.265(5) . ?
N1 C10 1.496(4) . ?
N2 C5 1.511(4) . ?
N2 C2 1.515(4) . ?
C1 C2 1.510(5) . ?
C2 C4 1.515(5) . ?
C2 C3 1.526(5) . ?
C5 C6 1.514(5) . ?
C5 C8 1.529(5) . ?
C5 C7 1.537(5) . ?
C10 C12 1.442(7) . ?
C10 C11 1.479(8) . ?
